data_2003196
loop_
_publ_author_name
'Lynch, Vincent M.'
'Hulme, Christopher'
'Magnus, Philip'
'Davis, Brian E.'

_publ_section_title
;
 Novel N-Acyl \a-Azidopyrrolidines (N-Acyliminium-Ion Precursors)
;
_journal_coden_ASTM ACSCEE
_journal_issue 2
_journal_name_full
;
 Acta Crystallographica, Section C: Crystal Structure Communications
;
_journal_page_first 262
_journal_page_last 265
_journal_paper_doi 10.1107/S0108270194005676
_journal_volume 51
_journal_year 1995
_chemical_formula_moiety 'C17 H17 N5 O'
_chemical_formula_sum 'C17 H17 N5 O'
_chemical_formula_weight 307.35
_space_group_crystal_system monoclinic
_space_group_IT_number 14
_space_group_name_Hall '-P 2ybc'
_space_group_name_H-M_alt 'P 1 21/c 1'
_cell_angle_alpha 90.0
_cell_angle_beta 97.30(3)
_cell_angle_gamma 90.0
_cell_formula_units_Z 4
_cell_length_a 10.026(4)
_cell_length_b 9.230(3)
_cell_length_c 16.943(7)
_cell_measurement_reflns_used 40
_cell_measurement_temperature 173(1)
_cell_measurement_theta_max 12.05
_cell_measurement_theta_min 8.8
_cell_volume 1555.2(10)
_computing_data_collection
;
Siemens P3/V Data Collection System (1989)
;
_computing_data_reduction
;
Siemens P3/V Data Collection System
;
_computing_structure_solution 'MPLN (Cordes, 1983); FUER (Larson, 1982); PLATON92 (Spek, 1992)'
_diffrn_measurement_device 'Nicolet R3 diffractometer'
_diffrn_measurement_method \w-scan
_diffrn_radiation_type MoK\a
_diffrn_radiation_wavelength 0.71073
_diffrn_reflns_av_R_equivalents 0.020
_diffrn_reflns_limit_h_max 13
_diffrn_reflns_limit_h_min -13
_diffrn_reflns_limit_k_max 11
_diffrn_reflns_limit_k_min 0
_diffrn_reflns_limit_l_max 22
_diffrn_reflns_limit_l_min -22
_diffrn_reflns_number 7762
_diffrn_reflns_theta_max 27.5
_diffrn_standards_decay_% 1.3
_diffrn_standards_interval_count 96
_diffrn_standards_number 4
_exptl_absorpt_coefficient_mu 0.08084
_exptl_absorpt_correction_T_max ?
_exptl_absorpt_correction_T_min ?
_exptl_absorpt_correction_type none
_exptl_crystal_colour colorless
_exptl_crystal_density_diffrn 1.31
_exptl_crystal_density_meas ?
_exptl_crystal_description block
_exptl_crystal_size_max 0.52
_exptl_crystal_size_mid 0.35
_exptl_crystal_size_min 0.27
_refine_diff_density_max 0.45
_refine_diff_density_min -0.24
_refine_ls_abs_structure_details ?
_refine_ls_abs_structure_Flack ?
_refine_ls_goodness_of_fit_all ?
_refine_ls_goodness_of_fit_obs 1.329
_refine_ls_hydrogen_treatment refall
_refine_ls_number_parameters 276
_refine_ls_number_reflns 2331
_refine_ls_R_factor_obs 0.0489
_refine_ls_shift/esd_max 0.002
_refine_ls_structure_factor_coef F
_refine_ls_weighting_details w=1/[\s^2^(F)+0.0004F^2^]
_refine_ls_weighting_scheme calc
_refine_ls_wR_factor_all 0.0575
_refine_ls_wR_factor_obs 0.0499
_reflns_number_observed 2331
_reflns_number_total 3551
_reflns_observed_criterion refl_observed_if_F_>_4.0_sigma(F)
_cod_depositor_comments
;
 Updating space group information and adding the symmetry operation list.

 Antanas Vaitkus,
 2018-06-15

The following automatic conversions were performed:

'_refine_ls_weighting_scheme' value 'calc w=1/[\s^2^(F)+0.0004F^2^]'
was changed to 'calc'. New tag '_refine_ls_weighting_details' was
created. The value of the new tag was set to
'w=1/[\s^2^(F)+0.0004F^2^]'.

Automatic conversion script
Id: cif_fix_values 3143 2015-03-26 13:38:13Z robertas 
;
_cod_original_sg_symbol_H-M 'P 21/c'
_cod_original_formula_sum 'C17 H17 N5 O1'
_cod_database_code 2003196

loop_
_space_group_symop_id
_space_group_symop_operation_xyz
1 x,y,z
2 -x,y+1/2,-z+1/2
3 -x,-y,-z
4 x,-y+1/2,z+1/2

loop_
_atom_site_aniso_label
_atom_site_aniso_U_11
_atom_site_aniso_U_12
_atom_site_aniso_U_13
_atom_site_aniso_U_22
_atom_site_aniso_U_23
_atom_site_aniso_U_33
N1 0.0329(10) 0.0014(8) 0.0108(8) 0.0226(9) 0.0029(7) 0.0353(9)
C2 0.0287(12) -0.0004(10) 0.0073(10) 0.0295(12) 0.0075(10) 0.0403(12)
C3 0.058(2) -0.0108(14) 0.0134(13) 0.051(2) 0.0058(12) 0.0362(13)
C4 0.071(2) 0.0025(14) 0.0199(14) 0.043(2) -0.0008(12) 0.0427(14)
C5 0.0409(14) 0.0016(11) 0.0134(11) 0.0281(12) -0.0013(10) 0.0367(12)
N6 0.0304(11) -0.0044(10) 0.0091(9) 0.0634(14) -0.0021(10) 0.0450(12)
N7 0.0262(10) -0.0031(9) 0.0062(10) 0.0342(11) -0.0071(10) 0.0610(14)
N8 0.0478(15) -0.0042(13) -0.0011(12) 0.078(2) -0.0357(14) 0.072(2)
C9 0.0221(10) 0.0034(9) -0.0004(8) 0.0259(11) 0.0029(8) 0.0293(10)
O10 0.0326(9) 0.0048(7) 0.0070(7) 0.0243(8) 0.0022(6) 0.0418(8)
N11 0.0256(9) 0.0055(8) 0.0065(7) 0.0252(9) 0.0060(7) 0.0331(9)
C12 0.0240(10) 0.0001(8) 0.0046(9) 0.0190(10) -0.0019(8) 0.0332(11)
C13 0.0320(12) 0.0044(10) 0.0022(10) 0.0268(11) 0.0035(9) 0.0358(12)
C14 0.0228(11) 0.0040(10) -0.0007(11) 0.0327(12) 0.0022(11) 0.0576(15)
C15 0.0291(13) -0.0000(10) 0.0173(12) 0.0300(12) -0.0008(11) 0.062(2)
C16 0.0442(14) -0.0013(11) 0.0165(11) 0.0312(12) -0.0004(10) 0.0400(13)
C17 0.0327(12) 0.0016(10) 0.0037(10) 0.0271(11) 0.0020(9) 0.0327(11)
C18 0.0263(11) 0.0066(9) 0.0039(8) 0.0249(10) 0.0042(8) 0.0238(10)
C19 0.0316(13) 0.0009(10) 0.0007(10) 0.0313(13) 0.0033(10) 0.0381(12)
C20 0.0300(13) 0.0079(11) -0.0008(10) 0.0448(14) 0.0078(11) 0.0419(13)
C21 0.0427(14) 0.0182(12) 0.0041(11) 0.0376(14) 0.0068(10) 0.0353(12)
C22 0.0471(15) 0.0043(11) 0.0066(11) 0.0263(11) 0.0041(9) 0.0356(12)
C23 0.0297(12) 0.0015(10) -0.0003(9) 0.0285(11) 0.0036(9) 0.0347(12)

loop_
_atom_site_label
_atom_site_fract_x
_atom_site_fract_y
_atom_site_fract_z
_atom_site_U_iso_or_equiv
N1 0.2937(2) -0.4524(2) 1.24896(10) 0.0297(5)
C2 0.2271(2) -0.5630(3) 1.29072(12) 0.0326(7)
C3 0.2040(3) -0.4937(3) 1.3695(2) 0.0480(9)
C4 0.2867(3) -0.3562(3) 1.3761(2) 0.0511(10)
C5 0.2915(3) -0.3112(2) 1.28994(13) 0.0345(8)
N6 0.0925(2) -0.6027(2) 1.24834(12) 0.0459(7)
N7 0.0905(2) -0.6468(2) 1.17968(13) 0.0404(7)
N8 0.0728(2) -0.6826(3) 1.1150(2) 0.0668(10)
C9 0.3769(2) -0.4919(2) 1.19457(11) 0.0261(6)
O10 0.40832(14) -0.6177(2) 1.18424(8) 0.0327(5)
N11 0.4238(2) -0.3771(2) 1.15135(10) 0.0277(5)
C12 0.5518(2) -0.3915(2) 1.12278(12) 0.0253(6)
C13 0.6622(2) -0.4360(2) 1.17462(13) 0.0317(7)
C14 0.7873(2) -0.4479(3) 1.1483(2) 0.0382(7)
C15 0.8022(2) -0.4142(2) 1.0700(2) 0.0395(8)
C16 0.6925(2) -0.3689(2) 1.01869(14) 0.0375(8)
C17 0.5667(2) -0.3568(2) 1.04472(12) 0.0308(7)
C18 0.3379(2) -0.2585(2) 1.12381(11) 0.0250(6)
C19 0.2044(2) -0.2822(3) 1.09426(13) 0.0340(7)
C20 0.1214(3) -0.1657(3) 1.07083(14) 0.0394(8)
C21 0.1717(3) -0.0266(3) 1.07454(13) 0.0386(8)
C22 0.3058(3) -0.0028(3) 1.10202(13) 0.0362(7)
C23 0.3889(2) -0.1186(2) 1.12716(13) 0.0313(7)
H2 0.282(2) -0.653(2) 1.2950(12) 0.033(6)
H3A 0.220(3) -0.559(4) 1.411(2) 0.084(10)
H3B 0.104(3) -0.462(3) 1.363(2) 0.091(11)
H4A 0.251(2) -0.280(3) 1.4083(14) 0.048(7)
H4B 0.397(3) -0.379(3) 1.404(2) 0.076(9)
H5A 0.377(2) -0.257(3) 1.2849(14) 0.047(7)
H5B 0.209(3) -0.250(3) 1.2663(14) 0.056(7)
H13 0.651(2) -0.456(2) 1.2296(13) 0.039(6)
H14 0.867(2) -0.475(2) 1.1839(13) 0.048(7)
H15 0.892(2) -0.422(3) 1.0506(13) 0.043(6)
H16 0.703(2) -0.342(2) 0.9630(14) 0.043(6)
H17 0.487(2) -0.326(2) 1.0076(13) 0.030(6)
H19 0.169(2) -0.377(2) 1.0940(12) 0.037(6)
H20 0.029(3) -0.184(3) 1.0496(14) 0.047(7)
H21 0.113(3) 0.053(3) 1.0574(15) 0.059(8)
H22 0.347(2) 0.095(3) 1.1032(13) 0.040(6)
H23 0.478(2) -0.100(2) 1.1460(12) 0.032(6)

loop_
_atom_type_symbol
_atom_type_scat_source
_atom_type_scat_dispersion_real
_atom_type_scat_dispersion_imag
C ' International Tables Vol.IV' .002 .002
H 'International Tables Vol.IV ' 0 0
O ' International Tables Vol.IV' .008 .006
N 'International Tables Vol.IV' .004 .003
